data_4333400
loop_
_publ_author_name
'Menezes, Prashanth W.'
'Hoffmann, Stefan'
'Prots, Yurii'
'Kniep, R\"udiger'

_publ_section_title
;
 CsSc[B2P3O11(OH)3]:&#x00A0; A New Borophosphate Oligomer Containing Boron
 in Three- and Fourfold Coordination&#x2020;
;
_journal_issue 18
_journal_name_full 'Inorganic Chemistry'
_journal_page_first 7503
_journal_page_last 7508
_journal_paper_doi 10.1021/ic700914v
_journal_volume 46
_journal_year 2007
_chemical_formula_sum 'B16 Cs8 H24 O112 P24 Sc8'
_chemical_formula_weight 4155.39
_space_group_IT_number 52
_symmetry_space_group_name_Hall '-P 2a 2bc'
_symmetry_space_group_name_H-M 'P n n a'
_audit_creation_date 2006-11-15T14:31:49-00:00
_audit_creation_method 'WinGX routine CIF_UPDATE'
_cell_angle_alpha 90
_cell_angle_beta 90
_cell_angle_gamma 90
_cell_formula_units_Z 8
_cell_length_a 13.0529(15)
_cell_length_b 18.3403(17)
_cell_length_c 10.3838(12)
_cell_measurement_reflns_used 10086
_cell_measurement_temperature 295
_cell_measurement_theta_max 31.6921
_cell_measurement_theta_min 1.9602
_cell_volume 2485.8(5)
_computing_cell_refinement 'CrystalClear (Rigaku/MSC Inc., 2005)'
_computing_data_collection 'CrystalClear (Rigaku/MSC Inc., 2005)'
_computing_data_reduction 'CrystalClear (Rigaku/MSC Inc., 2005)'
_computing_molecular_graphics 'DIAMOND VERSION 2.0 F (1998)'
_computing_structure_refinement 'SHELXL-97 (Sheldrick, 1997)'
_computing_structure_solution 'SHELXS-97 (Sheldrick, 1997)'
_diffrn_ambient_temperature 295
_diffrn_detector_area_resol_mean 14.6306
_diffrn_measured_fraction_theta_full 0.426
_diffrn_measured_fraction_theta_max 0.426
_diffrn_measurement_details
;
        scan:
        Number of images: 400
                   Slice: -120.0000 - 120.0000
             Image width: 0.6000
                Exp time: 38.0000
           Rotation axis: Phi
                   Omega: 0.0000
                     Chi: 0.0000
                     Phi: 0.0000
                     XTD: 42.0900
                  2theta: -20.0000
        scan:
        Number of images: 100
                   Slice: -35.0000 - 25.0000
             Image width: 0.6000
                Exp time: 38.0000
           Rotation axis: Omega
                   Omega: 0.0000
                     Chi: -90.0000
                     Phi: -5.0000
                     XTD: 42.0900
                  2theta: -20.0000
;
_diffrn_measurement_device 'Rigaku AFC7'
_diffrn_measurement_method '\f, \w'
_diffrn_radiation_detector 'Mercury CCD'
_diffrn_radiation_monochromator graphite
_diffrn_radiation_source 'sealed tube'
_diffrn_radiation_type MoK\a
_diffrn_radiation_wavelength 0.71073
_diffrn_reflns_av_R_equivalents 0.0381
_diffrn_reflns_limit_h_max 15
_diffrn_reflns_limit_h_min -18
_diffrn_reflns_limit_k_max 11
_diffrn_reflns_limit_k_min -11
_diffrn_reflns_limit_l_max 9
_diffrn_reflns_limit_l_min -14
_diffrn_reflns_number 10581
_diffrn_reflns_reduction_process 'Lp corrections applied'
_diffrn_reflns_theta_full 30.91
_diffrn_reflns_theta_max 30.91
_diffrn_reflns_theta_min 2.22
_diffrn_source_current 48
_diffrn_source_power 2.4
_diffrn_source_voltage 50
_exptl_absorpt_coefficient_mu 3.939
_exptl_absorpt_correction_T_max 1
_exptl_absorpt_correction_T_min 0.4989
_exptl_absorpt_correction_type multi-scan
_exptl_crystal_colour Colorless
_exptl_crystal_density_diffrn 2.773
_exptl_crystal_density_method 'not measured'
_exptl_crystal_description Platelet
_exptl_crystal_F_000 1968
_exptl_crystal_size_max 0.015
_exptl_crystal_size_mid 0.080
_exptl_crystal_size_min 0.120
_refine_diff_density_max 1.363
_refine_diff_density_min -1.488
_refine_ls_extinction_expression Fc^*^=kFc[1+0.001xFc^2^\l^3^/sin(2\q)]^-1/4^
_refine_ls_extinction_method SHELXL
_refine_ls_goodness_of_fit_ref 1.111
_refine_ls_hydrogen_treatment mixed
_refine_ls_matrix_type full
_refine_ls_number_parameters 190
_refine_ls_number_reflns 1676
_refine_ls_number_restraints 0
_refine_ls_restrained_S_all 1.111
_refine_ls_R_factor_gt 0.0444
_refine_ls_shift/su_max 0
_refine_ls_structure_factor_coef Fsqd
_refine_ls_weighting_details 'calc w=1/[\s^2^(Fo^2^)+(0.0700P)^2^+7.2693P] where P=(Fo^2^+2Fc^2^)/3'
_refine_ls_weighting_scheme calc
_refine_ls_wR_factor_ref 0.1211
_reflns_number_gt 1521
_reflns_number_total 1676
_reflns_threshold_expression >2sigma(I)
_cod_data_source_file ic700914vsup1.cif
_cod_data_source_block pm_721b_voll
_cod_depositor_comments
;
The following automatic conversions were performed:

'_exptl_absorpt_correction_type' value 'Multi-scan' changed to
'multi-scan' according to
/home/saulius/struct/CIF-dictionaries/cif_core.dic dictionary named
'cif_core.dic' version 2.4.2 from 2011-04-26.

Automatic conversion script
Id: cif_fix_values 1891 2012-01-12 08:04:46Z andrius 
;
_cod_original_sg_symbol_H-M Pnna
_cod_original_formula_sum 'H24 B16 Cs8 O112 P24 Sc8'
_cod_database_code 4333400

loop_
_symmetry_equiv_pos_as_xyz
'x, y, z'
'-x+1/2, -y, z'
'x, -y+1/2, -z+1/2'
'-x+1/2, y+1/2, -z+1/2'
'-x, -y, -z'
'x-1/2, y, -z'
'-x, y-1/2, z-1/2'
'x-1/2, -y-1/2, z-1/2'

loop_
_atom_site_label
_atom_site_type_symbol
_atom_site_fract_x
_atom_site_fract_y
_atom_site_fract_z
_atom_site_U_iso_or_equiv
_atom_site_adp_type
_atom_site_occupancy
_atom_site_calc_flag
_atom_site_refinement_flags
Sc1 Sc -0.61433(6) -0.23155(10) 0.50206(8) 0.0149(6) Uani 1 d .
P1 P -0.56504(9) -0.13260(11) 0.21939(12) 0.0157(7) Uani 1 d .
P2 P -0.15921(9) -0.13155(12) 0.22816(12) 0.0149(7) Uani 1 d .
P3 P -0.36393(9) -0.18949(15) 0.50047(12) 0.0168(8) Uani 1 d .
O1 O -0.3673(3) -0.1092(3) 0.5543(4) 0.0209(17) Uani 1 d .
O2 O -0.2688(2) -0.2258(3) 0.5493(3) 0.0205(13) Uani 1 d .
O3 O -0.0945(3) -0.0646(3) 0.1828(3) 0.0230(14) Uani 1 d .
H3 H -0.1034 -0.0326 0.227 0.028 Uiso 1 d R
O4 O -0.2714(2) -0.1135(3) 0.1918(3) 0.0210(14) Uani 1 d .
O5 O -0.3608(2) -0.1828(3) 0.3527(4) 0.0160(15) Uani 1 d .
O6 O -0.4582(2) -0.2286(3) 0.5463(3) 0.0219(13) Uani 1 d .
O7 O -0.1233(3) -0.1943(3) 0.1504(4) 0.0251(16) Uani 1 d .
O8 O -0.1466(2) -0.1397(3) 0.3732(3) 0.0181(15) Uani 1 d .
O9 O -0.3722(2) -0.0507(3) 0.3474(4) 0.0204(15) Uani 1 d .
O10 O -0.6182(3) -0.0555(3) 0.2133(4) 0.0245(15) Uani 1 d .
H10 H -0.6188 -0.0405 0.2923 0.029 Uiso 1 d R
O11 O -0.4506(2) -0.1218(2) 0.1825(3) 0.0179(13) Uani 1 d .
O12 O -0.5766(2) -0.1603(3) 0.3543(3) 0.0207(13) Uani 1 d .
O13 O -0.6130(3) -0.1776(3) 0.1163(3) 0.0221(15) Uani 1 d .
O14 O -0.3727(3) 0.0179(4) 0.5396(4) 0.0322(18) Uani 1 d .
H14 H -0.373 0.0505 0.4854 0.039 Uiso 1 d R
B1 B -0.3642(4) -0.1180(5) 0.2718(6) 0.015(3) Uani 1 d .
B2 B -0.3708(4) -0.0464(7) 0.4782(7) 0.019(3) Uani 1 d .
Cs1 Cs -0.36095(3) -0.38386(4) 0.60855(4) 0.0380(4) Uani 1 d .

loop_
_atom_site_aniso_label
_atom_site_aniso_U_11
_atom_site_aniso_U_22
_atom_site_aniso_U_33
_atom_site_aniso_U_23
_atom_site_aniso_U_13
_atom_site_aniso_U_12
Sc1 0.0099(4) 0.0240(17) 0.0108(5) -0.0004(5) 0.0004(3) -0.0010(5)
P1 0.0132(5) 0.023(2) 0.0111(6) -0.0001(7) -0.0011(4) -0.0003(8)
P2 0.0126(5) 0.022(2) 0.0098(6) -0.0007(7) 0.0009(4) -0.0002(7)
P3 0.0100(6) 0.028(3) 0.0124(6) 0.0029(10) 0.0002(4) 0.0007(7)
O1 0.032(2) 0.013(6) 0.017(2) -0.003(3) -0.0003(14) 0.004(2)
O2 0.0087(14) 0.031(4) 0.0220(18) 0.011(2) -0.0001(12) 0.0002(19)
O3 0.0263(17) 0.026(5) 0.0168(16) -0.002(2) 0.0031(14) -0.003(2)
O4 0.0133(15) 0.035(4) 0.0142(16) 0.0042(19) 0.0024(12) 0.0006(19)
O5 0.0191(17) 0.015(5) 0.0137(16) -0.002(2) -0.0013(12) 0.0018(17)
O6 0.0084(14) 0.036(4) 0.0217(17) 0.005(2) -0.0015(12) -0.0007(19)
O7 0.0319(19) 0.027(5) 0.0165(18) -0.003(2) 0.0027(15) 0.006(2)
O8 0.0158(16) 0.027(5) 0.0113(16) 0.000(2) -0.0019(11) -0.0012(19)
O9 0.0276(18) 0.019(5) 0.0141(17) 0.003(3) 0.0011(13) 0.000(2)
O10 0.0308(19) 0.024(5) 0.0186(18) 0.002(2) -0.0013(14) 0.007(2)
O11 0.0121(15) 0.028(4) 0.0141(16) 0.0045(19) -0.0025(12) -0.0013(18)
O12 0.0166(16) 0.028(4) 0.0178(16) 0.006(2) 0.0019(13) -0.001(2)
O13 0.0240(17) 0.024(5) 0.0188(18) -0.010(2) -0.0055(13) 0.000(2)
O14 0.060(3) 0.016(6) 0.021(2) -0.007(3) 0.0035(18) 0.003(3)
B1 0.012(2) 0.022(10) 0.010(3) -0.001(4) -0.0021(16) -0.003(3)
B2 0.020(3) 0.014(11) 0.022(3) 0.000(5) -0.001(2) 0.002(3)
Cs1 0.0340(3) 0.0443(10) 0.0356(3) 0.0119(2) -0.00127(14) -0.0026(2)

loop_
_atom_type_symbol
_atom_type_description
_atom_type_scat_dispersion_real
_atom_type_scat_dispersion_imag
_atom_type_scat_source
B B 0.0013 0.0007 'International Tables Vol C Tables 4.2.6.8 and 6.1.1.4'
Cs Cs -0.368 2.1192 'International Tables Vol C Tables 4.2.6.8 and 6.1.1.4'
H H 0 0 'International Tables Vol C Tables 4.2.6.8 and 6.1.1.4'
O O 0.0106 0.006 'International Tables Vol C Tables 4.2.6.8 and 6.1.1.4'
P P 0.1023 0.0942 'International Tables Vol C Tables 4.2.6.8 and 6.1.1.4'
Sc Sc 0.2519 0.3716 'International Tables Vol C Tables 4.2.6.8 and 6.1.1.4'

loop_
_geom_angle_atom_site_label_1
_geom_angle_atom_site_label_2
_geom_angle_atom_site_label_3
_geom_angle
_geom_angle_site_symmetry_1
_geom_angle_site_symmetry_3
O7 Sc1 O13 85.0(2) 8_556 3_545
O7 Sc1 O12 169.48(14) 8_556 .
O13 Sc1 O12 93.77(18) 3_545 .
O7 Sc1 O2 99.77(16) 8_556 6_556
O13 Sc1 O2 84.10(16) 3_545 6_556
O12 Sc1 O2 90.48(15) . 6_556
O7 Sc1 O6 84.72(15) 8_556 .
O13 Sc1 O6 98.23(17) 3_545 .
O12 Sc1 O6 85.12(14) . .
O2 Sc1 O6 175.1(2) 6_556 .
O7 Sc1 O8 93.12(18) 8_556 6_556
O13 Sc1 O8 169.20(14) 3_545 6_556
O12 Sc1 O8 90.0(2) . 6_556
O2 Sc1 O8 85.74(15) 6_556 6_556
O6 Sc1 O8 92.18(15) . 6_556
O7 Sc1 Cs1 74.64(12) 8_556 6_556
O13 Sc1 Cs1 48.87(11) 3_545 6_556
O12 Sc1 Cs1 112.29(11) . 6_556
O2 Sc1 Cs1 42.40(13) 6_556 6_556
O6 Sc1 Cs1 141.68(15) . 6_556
O8 Sc1 Cs1 120.39(9) 6_556 6_556
O7 Sc1 Cs1 56.23(11) 8_556 .
O13 Sc1 Cs1 68.76(12) 3_545 .
O12 Sc1 Cs1 113.63(10) . .
O2 Sc1 Cs1 144.06(15) 6_556 .
O6 Sc1 Cs1 40.51(14) . .
O8 Sc1 Cs1 118.80(10) 6_556 .
Cs1 Sc1 Cs1 102.04(4) 6_556 .
O13 P1 O12 116.2(3) . .
O13 P1 O11 107.3(2) . .
O12 P1 O11 111.73(19) . .
O13 P1 O10 106.5(3) . .
O12 P1 O10 107.3(2) . .
O11 P1 O10 107.4(2) . .
O13 P1 Cs1 55.60(17) . 8
O12 P1 Cs1 101.29(13) . 8
O11 P1 Cs1 146.98(14) . 8
O10 P1 Cs1 60.07(15) . 8
O7 P2 O8 115.3(3) . .
O7 P2 O4 109.4(2) . .
O8 P2 O4 111.40(19) . .
O7 P2 O3 106.0(3) . .
O8 P2 O3 108.5(3) . .
O4 P2 O3 105.7(2) . .
O7 P2 Cs1 65.69(17) . 8_655
O8 P2 Cs1 101.75(13) . 8_655
O4 P2 Cs1 144.14(15) . 8_655
O3 P2 Cs1 48.76(16) . 8_655
O2 P3 O6 111.1(3) . .
O2 P3 O5 110.5(2) . .
O6 P3 O5 112.1(2) . .
O2 P3 O1 108.6(2) . .
O6 P3 O1 108.1(2) . .
O5 P3 O1 106.3(3) . .
O2 P3 Cs1 57.71(19) . .
O6 P3 Cs1 57.15(19) . .
O5 P3 Cs1 112.0(2) . .
O1 P3 Cs1 141.73(18) . .
B2 O1 P3 124.8(5) . .
B2 O1 Cs1 126.6(5) . 3_546
P3 O1 Cs1 108.6(2) . 3_546
P3 O2 Sc1 137.4(2) . 6_656
P3 O2 Cs1 98.99(19) . .
Sc1 O2 Cs1 111.47(18) 6_656 .
P2 O3 Cs1 110.3(2) . 8_655
P2 O3 H3 110.2 . .
Cs1 O3 H3 120.6 8_655 .
B1 O4 P2 129.0(3) . .
B1 O4 Cs1 103.8(3) . 3_545
P2 O4 Cs1 123.86(17) . 3_545
B1 O5 P3 129.7(5) . .
P3 O6 Sc1 137.9(3) . .
P3 O6 Cs1 99.49(19) . .
Sc1 O6 Cs1 114.25(18) . .
P2 O7 Sc1 159.9(3) . 8_655
P2 O7 Cs1 93.1(2) . 8_655
Sc1 O7 Cs1 96.54(12) 8_655 8_655
P2 O8 Sc1 133.6(3) . 6_656
B2 O9 B1 125.6(7) . .
P1 O10 Cs1 153.4(2) . 7_465
P1 O10 Cs1 97.2(2) . 8
Cs1 O10 Cs1 97.10(10) 7_465 8
P1 O10 H10 104.5 . .
Cs1 O10 H10 90.5 7_465 .
Cs1 O10 H10 112.6 8 .
B1 O11 P1 126.2(3) . .
B1 O11 Cs1 108.1(3) . 3_545
P1 O11 Cs1 125.47(17) . 3_545
P1 O12 Sc1 158.3(3) . .
P1 O13 Sc1 151.1(3) . 3_545
P1 O13 Cs1 103.4(2) . 8
Sc1 O13 Cs1 104.06(13) 3_545 8
B2 O14 H14 108.4 . .
O5 B1 O11 110.5(6) . .
O5 B1 O9 112.3(5) . .
O11 B1 O9 108.9(5) . .
O5 B1 O4 110.3(5) . .
O11 B1 O4 106.3(4) . .
O9 B1 O4 108.3(6) . .
O5 B1 Cs1 125.7(4) . 3_545
O11 B1 Cs1 51.3(2) . 3_545
O9 B1 Cs1 121.9(4) . 3_545
O4 B1 Cs1 55.0(2) . 3_545
O14 B2 O9 121.7(9) . .
O14 B2 O1 117.2(7) . .
O9 B2 O1 121.2(9) . .
O6 Cs1 O2 45.60(9) . .
O6 Cs1 O11 68.81(10) . 3_545
O2 Cs1 O11 85.85(9) . 3_545
O6 Cs1 O3 86.25(10) . 8_556
O2 Cs1 O3 130.92(11) . 8_556
O11 Cs1 O3 83.86(8) 3_545 8_556
O6 Cs1 O4 87.87(10) . 3_545
O2 Cs1 O4 72.61(10) . 3_545
O11 Cs1 O4 41.78(8) 3_545 3_545
O3 Cs1 O4 122.79(9) 8_556 3_545
O6 Cs1 O10 151.16(9) . 7_456
O2 Cs1 O10 161.28(8) . 7_456
O11 Cs1 O10 107.70(10) 3_545 7_456
O3 Cs1 O10 64.97(10) 8_556 7_456
O4 Cs1 O10 108.65(10) 3_545 7_456
O6 Cs1 O13 95.00(11) . 8_656
O2 Cs1 O13 49.57(10) . 8_656
O11 Cs1 O13 110.61(8) 3_545 8_656
O3 Cs1 O13 164.94(9) 8_556 8_656
O4 Cs1 O13 72.27(8) 3_545 8_656
O10 Cs1 O13 112.27(11) 7_456 8_656
O6 Cs1 O1 103.05(12) . 3_546
O2 Cs1 O1 103.53(12) . 3_546
O11 Cs1 O1 157.49(8) 3_545 3_546
O3 Cs1 O1 74.51(9) 8_556 3_546
O4 Cs1 O1 160.60(8) 3_545 3_546
O10 Cs1 O1 68.81(13) 7_456 3_546
O13 Cs1 O1 90.63(9) 8_656 3_546
O6 Cs1 O10 134.63(11) . 8_656
O2 Cs1 O10 90.43(10) . 8_656
O11 Cs1 O10 128.39(9) 3_545 8_656
O3 Cs1 O10 132.09(11) 8_556 8_656
O4 Cs1 O10 88.23(8) 3_545 8_656
O10 Cs1 O10 71.08(12) 7_456 8_656
O13 Cs1 O10 41.33(12) 8_656 8_656
O1 Cs1 O10 72.66(9) 3_546 8_656
O6 Cs1 P3 23.36(6) . .
O2 Cs1 P3 23.31(6) . .
O11 Cs1 P3 71.70(8) 3_545 .
O3 Cs1 P3 109.59(9) 8_556 .
O4 Cs1 P3 74.71(8) 3_545 .
O10 Cs1 P3 174.50(7) 7_456 .
O13 Cs1 P3 72.73(9) 8_656 .
O1 Cs1 P3 109.54(11) 3_546 .
O10 Cs1 P3 113.74(8) 8_656 .
O6 Cs1 O7 46.78(10) . 8_556
O2 Cs1 O7 91.09(11) . 8_556
O11 Cs1 O7 76.45(8) 3_545 8_556
O3 Cs1 O7 39.86(13) 8_556 8_556
O4 Cs1 O7 115.84(9) 3_545 8_556
O10 Cs1 O7 104.41(10) 7_456 8_556
O13 Cs1 O7 137.40(13) 8_656 8_556
O1 Cs1 O7 82.88(9) 3_546 8_556
O10 Cs1 O7 155.15(9) 8_656 8_556
P3 Cs1 O7 70.10(9) . 8_556
O6 Cs1 B1 77.59(15) . 3_545
O2 Cs1 B1 78.69(15) . 3_545
O11 Cs1 B1 20.59(9) 3_545 3_545
O3 Cs1 B1 103.15(10) 8_556 3_545
O4 Cs1 B1 21.19(9) 3_545 3_545
O10 Cs1 B1 109.44(16) 7_456 3_545
O13 Cs1 B1 91.75(10) 8_656 3_545
O1 Cs1 B1 177.47(14) 3_546 3_545
O10 Cs1 B1 108.68(10) 8_656 3_545
P3 Cs1 B1 72.02(14) . 3_545
O7 Cs1 B1 95.93(10) 8_556 3_545

loop_
_geom_bond_atom_site_label_1
_geom_bond_atom_site_label_2
_geom_bond_distance
_geom_bond_site_symmetry_2
Sc1 O7 2.058(5) 8_556
Sc1 O13 2.070(5) 3_545
Sc1 O12 2.075(4) .
Sc1 O2 2.089(3) 6_556
Sc1 O6 2.089(3) .
Sc1 O8 2.166(5) 6_556
Sc1 Cs1 4.4142(14) 6_556
Sc1 Cs1 4.4681(14) .
P1 O13 1.490(4) .
P1 O12 1.498(4) .
P1 O11 1.555(3) .
P1 O10 1.577(5) .
P1 Cs1 4.0416(13) 8
P2 O7 1.482(6) .
P2 O8 1.522(4) .
P2 O4 1.548(4) .
P2 O3 1.562(5) .
P2 Cs1 4.0962(13) 8_655
P3 O2 1.497(4) .
P3 O6 1.503(4) .
P3 O5 1.540(4) .
P3 O1 1.576(6) .
P3 Cs1 3.737(3) .
O1 B2 1.397(12) .
O1 Cs1 3.504(4) 3_546
O2 Sc1 2.089(3) 6_656
O2 Cs1 3.199(5) .
O3 Cs1 3.284(4) 8_655
O3 H3 0.7548 .
O4 B1 1.470(6) .
O4 Cs1 3.331(3) 3_545
O5 B1 1.457(10) .
O6 Cs1 3.183(5) .
O7 Sc1 2.058(5) 8_655
O7 Cs1 3.739(4) 8_655
O8 Sc1 2.166(5) 6_656
O9 B2 1.361(8) .
O9 B1 1.466(10) .
O10 Cs1 3.341(5) 7_465
O10 Cs1 3.530(4) 8
O10 H10 0.8655 .
O11 B1 1.462(6) .
O11 Cs1 3.242(3) 3_545
O13 Sc1 2.070(5) 3_545
O13 Cs1 3.428(4) 8
O14 B2 1.342(12) .
O14 H14 0.821 .
B1 Cs1 3.949(6) 3_545
Cs1 O11 3.242(3) 3_545
Cs1 O3 3.284(4) 8_556
Cs1 O4 3.331(3) 3_545
Cs1 O10 3.341(5) 7_456
Cs1 O13 3.428(4) 8_656
Cs1 O1 3.504(4) 3_546
Cs1 O10 3.530(4) 8_656
Cs1 O7 3.739(4) 8_556
Cs1 B1 3.949(6) 3_545
